data_8106995
loop_
_publ_author_name
'Qiao, Mu'
'Wang, Dehui'
'Sun, Linping'

_publ_section_title
;
 Crystal structure of the poly[(1,10-phenanthroline-\k2
 N,N&#x2032;)(\m3-carboxylatophenoxyacetato-\k4
 O,O&#x2032;:O&#x2032;&#x2032;;O&#x2032;&#x2032;&#x2032;)lead(II)]
 monohydrate, C21H16N2O6Pb
;
_journal_issue 3
_journal_name_full 'Zeitschrift f\"ur Kristallographie - New Crystal Structures'
_journal_page_first 749
_journal_page_last 750
_journal_paper_doi 10.1515/ncrs-2015-0256
_journal_volume 231
_journal_year 2016
_chemical_formula_moiety 'C21 H14 N2 O5 Pb, H2 O'
_chemical_formula_sum 'C21 H16 N2 O6 Pb'
_chemical_formula_weight 599.56
_space_group_IT_number 14
_space_group_name_Hall '-P 2ybc'
_space_group_name_H-M_alt 'P 1 21/c 1'
_symmetry_cell_setting monoclinic
_symmetry_space_group_name_Hall '-P 2ybc'
_symmetry_space_group_name_H-M 'P 1 21/c 1'
_atom_sites_solution_hydrogens geom
_atom_sites_solution_primary direct
_atom_sites_solution_secondary difmap
_cell_angle_alpha 90.00
_cell_angle_beta 98.11(3)
_cell_angle_gamma 90.00
_cell_formula_units_Z 4
_cell_length_a 8.3116(17)
_cell_length_b 19.439(4)
_cell_length_c 11.437(2)
_cell_measurement_reflns_used 2000
_cell_measurement_temperature 293(2)
_cell_measurement_theta_max 25
_cell_measurement_theta_min 3.03
_cell_volume 1829.4(6)
_computing_cell_refinement PROCESS-AUTO
_computing_data_collection 'PROCESS-AUTO (Rigaku, 1998)'
_computing_data_reduction 'CrystalStructure (Rigaku/MSC, 2002)'
_computing_molecular_graphics 'DIAMOND (Brandenburg, 2000)'
_computing_publication_material SHELXL97
_computing_structure_refinement 'SHELXL97 (Sheldrick, 2008)'
_computing_structure_solution 'SHELXS97 (Sheldrick, 2008)'
_diffrn_ambient_temperature 293(2)
_diffrn_detector_area_resol_mean 10.00
_diffrn_measured_fraction_theta_full 0.982
_diffrn_measured_fraction_theta_max 0.982
_diffrn_measurement_device_type 'Rigaku R-AXIS RAPID'
_diffrn_measurement_method \w
_diffrn_radiation_monochromator graphite
_diffrn_radiation_source 'fine-focus sealed tube'
_diffrn_radiation_type MoK\a
_diffrn_radiation_wavelength 0.71073
_diffrn_reflns_av_R_equivalents 0.1124
_diffrn_reflns_av_sigmaI/netI 0.0903
_diffrn_reflns_limit_h_max 8
_diffrn_reflns_limit_h_min -9
_diffrn_reflns_limit_k_max 23
_diffrn_reflns_limit_k_min -23
_diffrn_reflns_limit_l_max 13
_diffrn_reflns_limit_l_min -13
_diffrn_reflns_number 13428
_diffrn_reflns_theta_full 25.00
_diffrn_reflns_theta_max 25.00
_diffrn_reflns_theta_min 3.03
_exptl_absorpt_coefficient_mu 9.268
_exptl_absorpt_correction_T_max 0.5756
_exptl_absorpt_correction_T_min 0.1554
_exptl_absorpt_correction_type empirical
_exptl_absorpt_process_details '(ABSCOR; Higashi, 1995)'
_exptl_crystal_colour colorless
_exptl_crystal_density_diffrn 2.177
_exptl_crystal_density_method 'not measured'
_exptl_crystal_description rodlike
_exptl_crystal_F_000 1144
_exptl_crystal_size_max 0.32
_exptl_crystal_size_mid 0.10
_exptl_crystal_size_min 0.07
_refine_diff_density_max 0.977
_refine_diff_density_min -1.365
_refine_diff_density_rms 0.215
_refine_ls_extinction_method none
_refine_ls_goodness_of_fit_ref 1.034
_refine_ls_hydrogen_treatment mixed
_refine_ls_matrix_type full
_refine_ls_number_parameters 277
_refine_ls_number_reflns 3160
_refine_ls_number_restraints 27
_refine_ls_restrained_S_all 1.032
_refine_ls_R_factor_all 0.0867
_refine_ls_R_factor_gt 0.0485
_refine_ls_shift/su_max 0.001
_refine_ls_shift/su_mean 0.000
_refine_ls_structure_factor_coef Fsqd
_refine_ls_weighting_details 'calc w=1/[\s^2^(Fo^2^)+(0.0281P)^2^+4.8379P] where P=(Fo^2^+2Fc^2^)/3'
_refine_ls_weighting_scheme calc
_refine_ls_wR_factor_gt 0.0800
_refine_ls_wR_factor_ref 0.0895
_reflns_number_gt 2168
_reflns_number_total 3160
_reflns_threshold_expression >2sigma(I)
_cod_data_source_file suppl_ncrs-2015-0256_suppl.cif
_cod_data_source_block 0513x33
_cod_original_sg_symbol_H-M 'P 21/c'
_cod_database_code 8106995

loop_
_symmetry_equiv_pos_as_xyz
'x, y, z'
'-x, y+1/2, -z+1/2'
'-x, -y, -z'
'x, -y-1/2, z-1/2'

loop_
_atom_site_label
_atom_site_type_symbol
_atom_site_fract_x
_atom_site_fract_y
_atom_site_fract_z
_atom_site_U_iso_or_equiv
_atom_site_adp_type
_atom_site_occupancy
_atom_site_symmetry_multiplicity
_atom_site_calc_flag
_atom_site_refinement_flags
_atom_site_disorder_assembly
_atom_site_disorder_group
Pb1 Pb 0.22456(5) 0.47752(2) 0.94098(3) 0.02686(14) Uani 1 1 d . . .
O1 O 0.9911(9) 0.0884(4) 0.5053(6) 0.034(2) Uani 1 1 d U . .
O2 O 1.2178(10) 0.1381(4) 0.5959(7) 0.047(2) Uani 1 1 d . . .
O3 O 0.6789(9) 0.3190(4) 0.8017(6) 0.0348(19) Uani 1 1 d . . .
O4 O 0.5226(10) 0.4174(4) 0.9089(7) 0.045(2) Uani 1 1 d . . .
O5 O 0.2829(10) 0.3848(4) 0.8163(7) 0.044(2) Uani 1 1 d . . .
C1 C 1.0661(14) 0.1339(6) 0.5739(8) 0.028(3) Uani 1 1 d . . .
C2 C 0.9618(13) 0.1846(5) 0.6324(8) 0.025(3) Uani 1 1 d . . .
C3 C 1.0299(14) 0.2276(6) 0.7224(9) 0.034(3) Uani 1 1 d . . .
H3 H 1.1413 0.2264 0.7476 0.041 Uiso 1 1 calc R . .
C4 C 0.9319(14) 0.2730(6) 0.7755(9) 0.035(3) Uani 1 1 d . . .
H4 H 0.9794 0.3034 0.8331 0.042 Uiso 1 1 calc R . .
C5 C 0.7645(14) 0.2733(5) 0.7434(9) 0.027(3) Uani 1 1 d . . .
C6 C 0.6958(14) 0.2307(5) 0.6516(8) 0.028(3) Uani 1 1 d . . .
H6 H 0.5844 0.2318 0.6267 0.034 Uiso 1 1 calc R . .
C7 C 0.7947(13) 0.1866(5) 0.5973(8) 0.025(3) Uani 1 1 d . . .
H7 H 0.7481 0.1580 0.5366 0.030 Uiso 1 1 calc R . .
C8 C 0.5063(13) 0.3221(6) 0.7716(11) 0.037(3) Uani 1 1 d . . .
H8A H 0.4590 0.2785 0.7899 0.044 Uiso 1 1 calc R . .
H8B H 0.4788 0.3302 0.6874 0.044 Uiso 1 1 calc R . .
C9 C 0.4356(15) 0.3800(6) 0.8401(10) 0.034(3) Uani 1 1 d . . .
N1 N 0.0002(11) 0.4926(4) 0.7655(6) 0.027(2) Uani 1 1 d . . .
N2 N 0.3020(10) 0.5496(4) 0.7655(7) 0.025(2) Uani 1 1 d . . .
C10 C -0.2511(13) 0.5200(6) 0.5830(9) 0.035(3) Uani 1 1 d U . .
H10 H -0.3356 0.5289 0.5225 0.042 Uiso 1 1 calc R . .
C11 C 0.0237(12) 0.5370(5) 0.6769(8) 0.027(3) Uani 1 1 d U . .
C12 C -0.2738(13) 0.4745(6) 0.6704(8) 0.032(3) Uani 1 1 d . . .
H12 H -0.3731 0.4523 0.6696 0.039 Uiso 1 1 calc R . .
C13 C -0.1004(13) 0.5533(5) 0.5839(9) 0.028(3) Uani 1 1 d . . .
C14 C -0.1457(12) 0.4619(5) 0.7612(9) 0.030(3) Uani 1 1 d U . .
H14 H -0.1620 0.4312 0.8208 0.036 Uiso 1 1 calc R . .
C15 C 0.1790(13) 0.5682(5) 0.6782(8) 0.026(2) Uani 1 1 d . . .
C16 C 0.0757(16) 0.6319(6) 0.4993(8) 0.039(3) Uani 1 1 d . . .
H16 H 0.0915 0.6637 0.4413 0.047 Uiso 1 1 calc R . .
C17 C -0.0701(16) 0.6021(6) 0.4945(9) 0.039(3) Uani 1 1 d . . .
H17 H -0.1522 0.6128 0.4333 0.047 Uiso 1 1 calc R . .
C18 C 0.3650(15) 0.6439(6) 0.5959(10) 0.039(3) Uani 1 1 d . . .
H18 H 0.3868 0.6756 0.5393 0.047 Uiso 1 1 calc R . .
C19 C 0.2084(14) 0.6170(6) 0.5898(8) 0.033(3) Uani 1 1 d . . .
C20 C 0.4867(14) 0.6250(6) 0.6824(9) 0.035(3) Uani 1 1 d . . .
H20 H 0.5906 0.6433 0.6854 0.042 Uiso 1 1 calc R . .
C21 C 0.4502(14) 0.5768(6) 0.7677(10) 0.036(3) Uani 1 1 d . . .
H21 H 0.5322 0.5636 0.8274 0.043 Uiso 1 1 calc R . .
O1W O 0.3150(14) 0.2637(5) 0.4900(10) 0.085(3) Uani 1 1 d D . .
H1A H 0.266(17) 0.256(6) 0.564(8) 0.102 Uiso 1 1 d D . .
H1B H 0.324(19) 0.217(3) 0.463(11) 0.102 Uiso 1 1 d D . .

loop_
_atom_site_aniso_label
_atom_site_aniso_U_11
_atom_site_aniso_U_22
_atom_site_aniso_U_33
_atom_site_aniso_U_23
_atom_site_aniso_U_13
_atom_site_aniso_U_12
Pb1 0.0248(2) 0.0290(2) 0.0264(2) 0.0005(2) 0.00237(15) 0.0007(3)
O1 0.034(4) 0.028(5) 0.039(4) -0.010(3) 0.000(4) 0.003(3)
O2 0.027(5) 0.050(6) 0.066(6) -0.021(4) 0.011(4) 0.004(4)
O3 0.027(5) 0.041(5) 0.036(4) -0.014(4) 0.003(4) 0.003(4)
O4 0.038(6) 0.041(6) 0.053(5) -0.016(4) 0.003(4) 0.006(4)
O5 0.039(6) 0.037(6) 0.056(5) -0.016(4) 0.012(4) 0.003(4)
C1 0.037(8) 0.028(7) 0.019(5) 0.009(5) 0.005(5) 0.001(6)
C2 0.035(7) 0.019(6) 0.022(5) -0.002(5) 0.009(5) -0.002(5)
C3 0.026(7) 0.031(7) 0.044(7) 0.001(6) 0.002(6) 0.009(5)
C4 0.036(7) 0.028(7) 0.040(7) 0.003(5) 0.005(6) -0.004(6)
C5 0.036(7) 0.014(6) 0.032(6) -0.003(5) 0.014(6) 0.012(5)
C6 0.036(7) 0.024(7) 0.025(5) 0.002(5) 0.005(5) -0.006(5)
C7 0.033(7) 0.021(6) 0.021(5) -0.009(4) 0.003(5) -0.004(5)
C8 0.029(7) 0.021(7) 0.064(8) -0.012(6) 0.018(6) -0.008(5)
C9 0.035(8) 0.033(8) 0.037(7) 0.014(6) 0.017(6) 0.000(6)
N1 0.042(6) 0.021(6) 0.017(4) -0.006(4) 0.000(4) -0.004(4)
N2 0.023(5) 0.024(5) 0.026(4) 0.002(4) 0.003(4) -0.002(4)
C10 0.030(6) 0.039(6) 0.033(5) -0.006(5) -0.002(4) 0.006(5)
C11 0.026(5) 0.027(6) 0.027(5) -0.005(4) 0.001(4) 0.004(4)
C12 0.025(6) 0.038(7) 0.035(6) -0.006(6) 0.008(5) 0.000(6)
C13 0.030(7) 0.023(6) 0.032(6) -0.008(5) 0.006(5) 0.006(5)
C14 0.020(5) 0.037(7) 0.032(5) -0.005(4) -0.001(4) -0.003(5)
C15 0.030(7) 0.021(6) 0.029(5) 0.006(5) 0.007(5) 0.003(5)
C16 0.063(9) 0.037(8) 0.017(6) 0.007(5) 0.003(6) 0.001(7)
C17 0.049(9) 0.032(8) 0.034(7) 0.007(6) 0.001(6) 0.008(6)
C18 0.041(8) 0.027(7) 0.052(7) 0.001(6) 0.019(7) -0.008(6)
C19 0.044(8) 0.039(8) 0.020(5) 0.002(5) 0.011(5) 0.013(6)
C20 0.026(7) 0.034(7) 0.047(7) -0.009(6) 0.015(6) -0.011(5)
C21 0.032(7) 0.033(7) 0.043(7) 0.005(6) 0.004(6) -0.001(6)
O1W 0.085(9) 0.073(9) 0.101(8) -0.009(7) 0.031(7) -0.007(7)

loop_
_atom_type_symbol
_atom_type_description
_atom_type_scat_dispersion_real
_atom_type_scat_dispersion_imag
_atom_type_scat_source
C C 0.0033 0.0016 'International Tables Vol C Tables 4.2.6.8 and 6.1.1.4'
H H 0.0000 0.0000 'International Tables Vol C Tables 4.2.6.8 and 6.1.1.4'
N N 0.0061 0.0033 'International Tables Vol C Tables 4.2.6.8 and 6.1.1.4'
O O 0.0106 0.0060 'International Tables Vol C Tables 4.2.6.8 and 6.1.1.4'
Pb Pb -3.3944 10.1111 'International Tables Vol C Tables 4.2.6.8 and 6.1.1.4'

loop_
_geom_angle_atom_site_label_1
_geom_angle_atom_site_label_2
_geom_angle_atom_site_label_3
_geom_angle
_geom_angle_site_symmetry_1
_geom_angle_site_symmetry_3
O5 Pb1 O1 91.1(3) . 4_466
O5 Pb1 N1 78.7(3) . .
O1 Pb1 N1 77.3(2) 4_466 .
O5 Pb1 N2 81.5(3) . .
O1 Pb1 N2 141.6(2) 4_466 .
N1 Pb1 N2 64.2(3) . .
C1 O1 Pb1 101.6(7) . 4_665
C5 O3 C8 118.9(8) . .
C9 O5 Pb1 102.1(7) . .
O2 C1 O1 123.8(10) . .
O2 C1 C2 119.1(10) . .
O1 C1 C2 117.1(10) . .
C3 C2 C7 119.0(9) . .
C3 C2 C1 121.2(10) . .
C7 C2 C1 119.8(9) . .
C2 C3 C4 120.2(11) . .
C2 C3 H3 119.9 . .
C4 C3 H3 119.9 . .
C5 C4 C3 120.9(11) . .
C5 C4 H4 119.6 . .
C3 C4 H4 119.6 . .
O3 C5 C4 116.4(10) . .
O3 C5 C6 124.5(10) . .
C4 C5 C6 119.0(9) . .
C7 C6 C5 119.8(10) . .
C7 C6 H6 120.1 . .
C5 C6 H6 120.1 . .
C2 C7 C6 121.1(9) . .
C2 C7 H7 119.5 . .
C6 C7 H7 119.5 . .
O3 C8 C9 110.6(9) . .
O3 C8 H8A 109.5 . .
C9 C8 H8A 109.5 . .
O3 C8 H8B 109.5 . .
C9 C8 H8B 109.5 . .
H8A C8 H8B 108.1 . .
O4 C9 O5 125.2(11) . .
O4 C9 C8 121.9(11) . .
O5 C9 C8 112.9(11) . .
C14 N1 C11 118.4(9) . .
C14 N1 Pb1 122.1(6) . .
C11 N1 Pb1 119.3(7) . .
C21 N2 C15 119.9(9) . .
C21 N2 Pb1 121.7(7) . .
C15 N2 Pb1 117.6(6) . .
C12 C10 C13 120.4(10) . .
C12 C10 H10 119.8 . .
C13 C10 H10 119.8 . .
N1 C11 C13 122.4(9) . .
N1 C11 C15 119.0(9) . .
C13 C11 C15 118.6(9) . .
C10 C12 C14 119.1(10) . .
C10 C12 H12 120.4 . .
C14 C12 H12 120.4 . .
C11 C13 C10 117.3(10) . .
C11 C13 C17 120.0(10) . .
C10 C13 C17 122.7(10) . .
N1 C14 C12 122.5(10) . .
N1 C14 H14 118.8 . .
C12 C14 H14 118.8 . .
N2 C15 C11 118.4(9) . .
N2 C15 C19 120.3(9) . .
C11 C15 C19 121.3(10) . .
C17 C16 C19 122.9(11) . .
C17 C16 H16 118.5 . .
C19 C16 H16 118.5 . .
C16 C17 C13 120.2(11) . .
C16 C17 H17 119.9 . .
C13 C17 H17 119.9 . .
C20 C18 C19 121.9(11) . .
C20 C18 H18 119.1 . .
C19 C18 H18 119.1 . .
C18 C19 C16 125.4(11) . .
C18 C19 C15 117.6(10) . .
C16 C19 C15 116.9(11) . .
C18 C20 C21 118.0(10) . .
C18 C20 H20 121.0 . .
C21 C20 H20 121.0 . .
N2 C21 C20 122.3(11) . .
N2 C21 H21 118.8 . .
C20 C21 H21 118.8 . .
H1A O1W H1B 101(5) . .

loop_
_geom_bond_atom_site_label_1
_geom_bond_atom_site_label_2
_geom_bond_distance
_geom_bond_site_symmetry_2
Pb1 O5 2.390(7) .
Pb1 O1 2.520(7) 4_466
Pb1 N1 2.556(8) .
Pb1 N2 2.601(8) .
O1 C1 1.284(12) .
O1 Pb1 2.520(7) 4_665
O2 C1 1.253(13) .
O3 C5 1.369(11) .
O3 C8 1.429(13) .
O4 C9 1.228(13) .
O5 C9 1.264(13) .
C1 C2 1.528(14) .
C2 C3 1.385(14) .
C2 C7 1.391(14) .
C3 C4 1.396(15) .
C3 H3 0.9300 .
C4 C5 1.388(15) .
C4 H4 0.9300 .
C5 C6 1.394(13) .
C6 C7 1.393(14) .
C6 H6 0.9300 .
C7 H7 0.9300 .
C8 C9 1.534(15) .
C8 H8A 0.9700 .
C8 H8B 0.9700 .
N1 C14 1.346(12) .
N1 C11 1.367(12) .
N2 C21 1.338(13) .
N2 C15 1.374(12) .
C10 C12 1.367(14) .
C10 C13 1.410(14) .
C10 H10 0.9300 .
C11 C13 1.408(14) .
C11 C15 1.424(14) .
C12 C14 1.400(14) .
C12 H12 0.9300 .
C13 C17 1.442(14) .
C14 H14 0.9300 .
C15 C19 1.432(14) .
C16 C17 1.337(15) .
C16 C19 1.431(15) .
C16 H16 0.9300 .
C17 H17 0.9300 .
C18 C20 1.362(15) .
C18 C19 1.395(15) .
C18 H18 0.9300 .
C20 C21 1.417(14) .
C20 H20 0.9300 .
C21 H21 0.9300 .
O1W H1A 1.00(5) .
O1W H1B 0.97(5) .

loop_
_geom_hbond_atom_site_label_D
_geom_hbond_atom_site_label_H
_geom_hbond_atom_site_label_A
_geom_hbond_distance_DH
_geom_hbond_distance_HA
_geom_hbond_distance_DA
_geom_hbond_angle_DHA
_geom_hbond_site_symmetry_A
O1W H1A O2 1.00(5) 2.37(11) 2.890(13) 112(7) 1_455
O1W H1B O5 0.97(5) 2.58(7) 3.492(14) 157(12) 4_565

loop_
_geom_torsion_atom_site_label_1
_geom_torsion_atom_site_label_2
_geom_torsion_atom_site_label_3
_geom_torsion_atom_site_label_4
_geom_torsion
_geom_torsion_site_symmetry_1
_geom_torsion_site_symmetry_2
_geom_torsion_site_symmetry_3
_geom_torsion_site_symmetry_4
O1 Pb1 O5 C9 -134.6(7) 4_466 . . .
N1 Pb1 O5 C9 148.5(7) . . . .
N2 Pb1 O5 C9 83.3(7) . . . .
Pb1 O1 C1 O2 -0.4(12) 4_665 . . .
Pb1 O1 C1 C2 -179.5(7) 4_665 . . .
O2 C1 C2 C3 -10.1(15) . . . .
O1 C1 C2 C3 168.9(10) . . . .
O2 C1 C2 C7 171.5(9) . . . .
O1 C1 C2 C7 -9.4(14) . . . .
C7 C2 C3 C4 -0.9(16) . . . .
C1 C2 C3 C4 -179.3(9) . . . .
C2 C3 C4 C5 3.3(16) . . . .
C8 O3 C5 C4 179.4(9) . . . .
C8 O3 C5 C6 2.9(14) . . . .
C3 C4 C5 O3 179.1(9) . . . .
C3 C4 C5 C6 -4.2(15) . . . .
O3 C5 C6 C7 179.2(10) . . . .
C4 C5 C6 C7 2.8(14) . . . .
C3 C2 C7 C6 -0.4(15) . . . .
C1 C2 C7 C6 178.0(9) . . . .
C5 C6 C7 C2 -0.6(15) . . . .
C5 O3 C8 C9 -175.8(8) . . . .
Pb1 O5 C9 O4 -1.9(13) . . . .
Pb1 O5 C9 C8 179.2(7) . . . .
O3 C8 C9 O4 1.0(15) . . . .
O3 C8 C9 O5 179.9(9) . . . .
O5 Pb1 N1 C14 90.4(8) . . . .
O1 Pb1 N1 C14 -3.4(7) 4_466 . . .
N2 Pb1 N1 C14 176.3(8) . . . .
O5 Pb1 N1 C11 -94.5(7) . . . .
O1 Pb1 N1 C11 171.7(7) 4_466 . . .
N2 Pb1 N1 C11 -8.6(6) . . . .
O5 Pb1 N2 C21 -98.4(8) . . . .
O1 Pb1 N2 C21 -179.5(7) 4_466 . . .
N1 Pb1 N2 C21 -179.9(9) . . . .
O5 Pb1 N2 C15 91.7(7) . . . .
O1 Pb1 N2 C15 10.6(9) 4_466 . . .
N1 Pb1 N2 C15 10.1(7) . . . .
C14 N1 C11 C13 2.1(14) . . . .
Pb1 N1 C11 C13 -173.2(7) . . . .
C14 N1 C11 C15 -178.0(9) . . . .
Pb1 N1 C11 C15 6.7(12) . . . .
C13 C10 C12 C14 0.4(16) . . . .
N1 C11 C13 C10 -2.1(14) . . . .
C15 C11 C13 C10 178.0(9) . . . .
N1 C11 C13 C17 178.2(9) . . . .
C15 C11 C13 C17 -1.7(14) . . . .
C12 C10 C13 C11 0.8(15) . . . .
C12 C10 C13 C17 -179.5(10) . . . .
C11 N1 C14 C12 -0.8(15) . . . .
Pb1 N1 C14 C12 174.4(7) . . . .
C10 C12 C14 N1 -0.4(16) . . . .
C21 N2 C15 C11 178.6(9) . . . .
Pb1 N2 C15 C11 -11.3(12) . . . .
C21 N2 C15 C19 -0.4(14) . . . .
Pb1 N2 C15 C19 169.7(7) . . . .
N1 C11 C15 N2 3.3(14) . . . .
C13 C11 C15 N2 -176.8(9) . . . .
N1 C11 C15 C19 -177.8(9) . . . .
C13 C11 C15 C19 2.2(15) . . . .
C19 C16 C17 C13 1.1(18) . . . .
C11 C13 C17 C16 0.1(16) . . . .
C10 C13 C17 C16 -179.6(10) . . . .
C20 C18 C19 C16 -177.3(10) . . . .
C20 C18 C19 C15 -0.1(16) . . . .
C17 C16 C19 C18 176.7(11) . . . .
C17 C16 C19 C15 -0.6(17) . . . .
N2 C15 C19 C18 0.4(15) . . . .
C11 C15 C19 C18 -178.6(10) . . . .
N2 C15 C19 C16 177.9(9) . . . .
C11 C15 C19 C16 -1.1(15) . . . .
C19 C18 C20 C21 -0.2(16) . . . .
C15 N2 C21 C20 0.1(15) . . . .
Pb1 N2 C21 C20 -169.5(8) . . . .
C18 C20 C21 N2 0.1(16) . . . .
